data_2004380
loop_
_publ_author_name
'Eriksson, L.'
'Sj\"ogren, M. P. T.'
'\%Akermark, B.'

_publ_section_title
;(\h^3^-Allyl)dicarbonyl(1,10-phenanthroline)(trifluoroacetato)molybdenum,
 (I), and
 [<i>syn</i>(1,2,3-\h)-2-Butenyl]dicarbonyl(1,10-phenanthroline)(trifluoroacetato)molybdenum,
 (II)
;
_journal_issue 1
_journal_name_full 'Acta Crystallographica Section C'
_journal_page_first 77
_journal_page_last 80
_journal_paper_doi 10.1107/S0108270195009425
_journal_volume 52
_journal_year 1996
_chemical_formula_iupac '[Mo(C2 F3 O2)(C3 H5)(C12 H8 N2)(C O)2]'
_chemical_formula_sum 'C19 H13 F3 Mo N2 O4'
_chemical_formula_weight 486.25
_chemical_name_systematic
;
 Dicarbonyl(1,10-phenanthroline)[(1,2,3-\h)-2-propenyl]molybdenum
 Trifluoroacetate
;
_space_group_IT_number 2
_symmetry_cell_setting triclinic
_symmetry_space_group_name_Hall '-P 1'
_symmetry_space_group_name_H-M 'P -1'
_audit_creation_method SHELXL
_cell_angle_alpha 100.27(2)
_cell_angle_beta 101.96(2)
_cell_angle_gamma 113.93(2)
_cell_formula_units_Z 2
_cell_length_a 8.848(4)
_cell_length_b 10.770(5)
_cell_length_c 11.335(6)
_cell_measurement_reflns_used 25
_cell_measurement_temperature 293(2)
_cell_measurement_theta_max 12.12
_cell_measurement_theta_min 5.79
_cell_volume 923.4(8)
_computing_cell_refinement 'STOE DIF4'
_computing_data_collection 'STOE DIF4'
_computing_data_reduction 'STOE REDU4'
_computing_molecular_graphics 'SHELXTL-Plus (Sheldrick, 1990b)'
_computing_publication_material 'SHELXL93 (Sheldrick, 1993)'
_computing_structure_refinement 'SHELXL93 (Sheldrick, 1993)'
_computing_structure_solution 'SHELXS86 (Sheldrick, 1990a)'
_diffrn_ambient_temperature 293(2)
_diffrn_measurement_device 'Siemens STOE AED4'
_diffrn_measurement_method '\q/2\q scans'
_diffrn_radiation_monochromator graphite
_diffrn_radiation_source 'fine-focus sealed tube'
_diffrn_radiation_type MoK\a
_diffrn_radiation_wavelength 0.71060
_diffrn_reflns_av_R_equivalents 0.0233
_diffrn_reflns_av_sigmaI/netI 0.0283
_diffrn_reflns_limit_h_max 9
_diffrn_reflns_limit_h_min -9
_diffrn_reflns_limit_k_max 11
_diffrn_reflns_limit_k_min -11
_diffrn_reflns_limit_l_max 5
_diffrn_reflns_limit_l_min -12
_diffrn_reflns_number 5046
_diffrn_reflns_theta_max 22.49
_diffrn_reflns_theta_min 1.92
_diffrn_standards_decay_% 0
_diffrn_standards_interval_time 90
_diffrn_standards_number 4
_exptl_absorpt_coefficient_mu 0.769
_exptl_absorpt_correction_T_max 0.950
_exptl_absorpt_correction_T_min 0.858
_exptl_absorpt_correction_type 'SHELX-76 Gaussian (Sheldrick, 1976)'
_exptl_crystal_colour Red
_exptl_crystal_density_diffrn 1.749
_exptl_crystal_description Prism
_exptl_crystal_F_000 484
_exptl_crystal_size_max 0.30
_exptl_crystal_size_mid 0.266
_exptl_crystal_size_min 0.076
_refine_diff_density_max 0.628
_refine_diff_density_min -0.877
_refine_ls_extinction_coef 0.0033(10)
_refine_ls_extinction_method SHELXL
_refine_ls_goodness_of_fit_all 1.042
_refine_ls_goodness_of_fit_obs 1.072
_refine_ls_hydrogen_treatment refall
_refine_ls_matrix_type full
_refine_ls_number_constraints 0
_refine_ls_number_parameters 315
_refine_ls_number_reflns 2421
_refine_ls_number_restraints 0
_refine_ls_restrained_S_all 1.042
_refine_ls_restrained_S_obs 1.072
_refine_ls_R_factor_all 0.0366
_refine_ls_R_factor_obs 0.0302
_refine_ls_shift/esd_max 0.000
_refine_ls_shift/esd_mean 0.000
_refine_ls_structure_factor_coef Fsqd
_refine_ls_weighting_details 'w=1/[\s^2^(Fo^2^)+(0.0471P)^2^+0.6215P] where P=(Fo^2^+2Fc^2^)/3'
_refine_ls_weighting_scheme calc
_refine_ls_wR_factor_all 0.0744
_refine_ls_wR_factor_obs 0.0715
_reflns_number_observed 2154
_reflns_number_total 2421
_reflns_observed_criterion I>2sigma(I)
_cod_data_source_file fg1067.cif
_cod_data_source_block I
_cod_depositor_comments
;
The following automatic conversions were performed:
'_symmetry_cell_setting' value 'Triclinic' changed to 'triclinic'
according to '/home/saulius/struct/CIF-dictionaries/cif_core.dic'
dictionary named 'cif_core.dic' version 2.4.1 from 2010-06-29.

Automatic conversion script
Id: cif_fix_enum 1527 2010-12-29 10:47:43Z saulius 

The following automatic conversions were performed:

'_symmetry_cell_setting' value 'Triclinic' changed to 'triclinic'
according to /home/saulius/struct/CIF-dictionaries/cif_core.dic
dictionary named 'cif_core.dic' version 2.4.1 from 2010-06-29.

Automatic conversion script
Id: cif_fix_values 1715 2011-07-08 13:25:40Z adriana 

The following automatic conversions were performed:

'_refine_ls_weighting_scheme' value 'calc
w=1/[\s^2^(Fo^2^)+(0.0471P)^2^+0.6215P] where P=(Fo^2^+2Fc^2^)/3' was
changed to 'calc'. New tag '_refine_ls_weighting_details' was
created. The value of the new tag was set to
'w=1/[\s^2^(Fo^2^)+(0.0471P)^2^+0.6215P] where P=(Fo^2^+2Fc^2^)/3'.

Automatic conversion script
Id: cif_fix_values 3143 2015-03-26 13:38:13Z robertas 
;
_cod_original_cell_volume 923.3(8)
_cod_database_code 2004380

loop_
_symmetry_equiv_pos_as_xyz
'x, y, z'
'-x, -y, -z'

loop_
_atom_site_aniso_label
_atom_site_aniso_U_11
_atom_site_aniso_U_22
_atom_site_aniso_U_33
_atom_site_aniso_U_12
_atom_site_aniso_U_13
_atom_site_aniso_U_23
Mo 0.0337(2) 0.0351(2) 0.0242(2) 0.01485(15) 0.00962(13) 0.01293(13)
N1 0.034(2) 0.038(2) 0.030(2) 0.0169(14) 0.0088(13) 0.0118(14)
N2 0.034(2) 0.037(2) 0.031(2) 0.0142(14) 0.0094(13) 0.0113(14)
C1 0.041(2) 0.050(3) 0.036(2) 0.016(2) 0.012(2) 0.007(2)
C2 0.059(3) 0.070(3) 0.027(2) 0.029(3) 0.011(2) 0.004(2)
C3 0.061(3) 0.089(4) 0.025(2) 0.045(3) 0.019(2) 0.022(2)
C4 0.051(2) 0.069(3) 0.037(2) 0.041(2) 0.027(2) 0.031(2)
C5 0.033(2) 0.046(2) 0.033(2) 0.026(2) 0.016(2) 0.019(2)
C6 0.070(3) 0.080(3) 0.056(3) 0.046(3) 0.040(3) 0.047(3)
C7 0.058(3) 0.058(3) 0.078(4) 0.031(2) 0.040(3) 0.045(3)
C8 0.048(2) 0.041(2) 0.063(3) 0.026(2) 0.027(2) 0.026(2)
C9 0.037(2) 0.039(2) 0.041(2) 0.024(2) 0.018(2) 0.021(2)
C10 0.056(3) 0.035(2) 0.088(4) 0.012(2) 0.031(3) 0.020(2)
C11 0.063(3) 0.037(3) 0.065(3) 0.006(2) 0.016(3) -0.004(2)
C12 0.051(3) 0.045(2) 0.040(3) 0.013(2) 0.013(2) 0.007(2)
C13 0.046(2) 0.054(2) 0.037(3) 0.022(2) 0.017(2) 0.022(2)
C14 0.033(2) 0.040(2) 0.042(2) 0.015(2) 0.014(2) 0.018(2)
C15 0.042(2) 0.057(3) 0.049(3) 0.028(2) 0.011(2) 0.018(2)
C16 0.045(2) 0.048(2) 0.036(2) 0.019(2) 0.013(2) 0.017(2)
C17 0.042(2) 0.037(2) 0.041(3) 0.010(2) 0.010(2) 0.015(2)
C18 0.050(3) 0.053(3) 0.048(3) 0.020(2) 0.025(2) 0.027(2)
C19 0.065(3) 0.044(2) 0.054(3) 0.026(2) 0.022(2) 0.023(2)
O1 0.082(2) 0.089(2) 0.029(2) 0.028(2) 0.018(2) 0.021(2)
O2 0.043(2) 0.050(2) 0.0364(15) 0.0268(13) 0.0115(13) 0.0136(12)
O3 0.057(2) 0.069(2) 0.049(2) 0.035(2) -0.0011(15) -0.001(2)
O4 0.059(2) 0.087(2) 0.070(2) 0.047(2) 0.014(2) 0.037(2)
F1 0.091(2) 0.061(2) 0.156(3) 0.046(2) 0.040(2) 0.020(2)
F2 0.156(4) 0.203(4) 0.079(2) 0.154(4) 0.000(2) 0.016(2)
F3 0.124(3) 0.141(3) 0.173(4) 0.096(3) 0.119(3) 0.095(3)

loop_
_atom_site_label
_atom_site_occupancy
_atom_site_fract_x
_atom_site_fract_y
_atom_site_fract_z
_atom_site_U_iso_or_equiv
_atom_site_thermal_displace_type
_atom_site_calc_flag
_atom_site_type_symbol
Mo 1 .40357(4) .18437(3) .81470(3) .0306(2) Uani d Mo
N1 1 .4073(4) .1690(3) .6121(3) .0339(7) Uani d N
N2 1 .6072(4) .3915(3) .8182(3) .0350(7) Uani d N
C1 1 .3079(5) .0596(5) .5096(4) .0449(10) Uani d C
C2 1 .3113(6) .0638(5) .3887(4) .0540(11) Uani d C
C3 1 .4207(6) .1857(5) .3715(4) .0529(12) Uani d C
C4 1 .5285(5) .3054(5) .4758(4) .0432(10) Uani d C
C5 1 .5160(4) .2917(4) .5952(3) .0327(8) Uani d C
C6 1 .6466(6) .4372(5) .4670(5) .0570(12) Uani d C
C7 1 .7503(6) .5493(5) .5700(5) .0558(12) Uani d C
C8 1 .7422(5) .5383(4) .6935(4) .0458(10) Uani d C
C9 1 .6236(4) .4107(4) .7049(3) .0338(8) Uani d C
C10 1 .8496(6) .6488(5) .8043(5) .0609(13) Uani d C
C11 1 .8333(6) .6292(5) .9170(5) .0644(14) Uani d C
C12 1 .7112(6) .5003(4) .9208(4) .0500(10) Uani d C
C13 1 .4491(5) .2377(4) .9963(4) .0441(9) Uani d C
C14 1 .1280(5) .2743(4) .6837(4) .0373(9) Uani d C
C15 1 .0305(5) .3613(5) .7037(4) .0477(10) Uani d C
C16 1 .5886(5) .1338(4) .8704(4) .0430(9) Uani d C
C17 1 .1646(5) -.0206(4) .7483(4) .0429(10) Uani d C
C18 1 .1567(6) .0438(5) .8631(4) .0482(10) Uani d C
C19 1 .2978(6) -.0600(5) .7539(5) .0524(11) Uani d C
O1 1 .4858(4) .2690(4) 1.1053(3) .0701(9) Uani d O
O2 1 .2480(3) .3004(3) .7807(2) .0412(6) Uani d O
O3 1 .0769(4) .1909(3) .5803(3) .0614(8) Uani d O
O4 1 .7008(4) .1087(4) .9098(3) .0662(9) Uani d O
F1 1 .1339(4) .4979(3) .7586(4) .1001(11) Uani d F
F2 1 -.0691(6) .3548(5) .5987(3) .130(2) Uani d F
F3 1 -.0650(5) .3210(4) .7757(4) .1139(13) Uani d F
H1 1 .185(5) .017(4) .925(4) .033(11) Uiso d H
H2 1 .083(5) .089(4) .865(4) .046(11) Uiso d H
H3 1 .105(5) -.026(4) .679(4) .049(13) Uiso d H
H4 1 .324(5) -.095(4) .822(4) .047(11) Uiso d H
H5 1 .323(6) -.090(5) .686(4) .060(14) Uiso d H
H6 1 .698(5) .484(4) .999(4) .044(11) Uiso d H
H7 1 .909(7) .701(5) .989(5) .076(15) Uiso d H
H8 1 .925(6) .732(5) .801(4) .058(13) Uiso d H
H9 1 .835(6) .638(5) .568(4) .066(13) Uiso d H
H10 1 .656(6) .445(5) .388(5) .073(15) Uiso d H
H11 1 .427(5) .188(4) .294(4) .056(13) Uiso d H
H12 1 .246(6) -.013(5) .322(5) .068(15) Uiso d H
H13 1 .233(5) -.018(4) .518(3) .028(10) Uiso d H

loop_
_atom_type_symbol
_atom_type_description
_atom_type_scat_dispersion_real
_atom_type_scat_dispersion_imag
_atom_type_scat_source
C C 0.0033 0.0016 'International Tables Vol C Tables 4.2.6.8 and 6.1.1.4'
H H 0.0000 0.0000 'International Tables Vol C Tables 4.2.6.8 and 6.1.1.4'
N N 0.0061 0.0033 'International Tables Vol C Tables 4.2.6.8 and 6.1.1.4'
O O 0.0106 0.0060 'International Tables Vol C Tables 4.2.6.8 and 6.1.1.4'
F F 0.0171 0.0103 'International Tables Vol C Tables 4.2.6.8 and 6.1.1.4'
Mo Mo -1.6832 0.6857 'International Tables Vol C Tables 4.2.6.8 and 6.1.1.4'

loop_
_geom_angle_atom_site_label_1
_geom_angle_atom_site_label_2
_geom_angle_atom_site_label_3
_geom_angle
_geom_angle_publ_flag
C13 Mo C16 78.7(2) yes
C13 Mo C17 103.0(2) yes
C16 Mo C17 103.8(2) yes
C13 Mo N2 93.90(10) yes
C16 Mo N2 87.60(10) yes
C17 Mo N2 161.10(10) yes
C13 Mo O2 94.20(10) yes
C16 Mo O2 164.60(10) yes
C17 Mo O2 91.00(10) yes
N2 Mo O2 79.20(10) yes
C13 Mo N1 166.80(10) yes
C16 Mo N1 98.00(10) yes
C17 Mo N1 90.20(10) yes
N2 Mo N1 73.20(10) yes
O2 Mo N1 85.80(10) yes
C13 Mo C19 105.0(2) yes
C16 Mo C19 69.3(2) yes
C17 Mo C19 35.9(2) yes
N2 Mo C19 146.1(2) yes
O2 Mo C19 126.00(10) yes
N1 Mo C19 85.4(2) yes
C13 Mo C18 70.4(2) yes
C16 Mo C18 110.0(2) yes
C17 Mo C18 35.5(2) yes
N2 Mo C18 152.70(10) yes
O2 Mo C18 79.8(2) yes
N1 Mo C18 122.30(10) yes
C19 Mo C18 61.2(2) yes
C1 N1 C5 117.0(3) yes
C1 N1 Mo 128.0(3) yes
C5 N1 Mo 114.7(2) yes
C12 N2 C9 117.2(3) yes
C12 N2 Mo 125.7(3) yes
C9 N2 Mo 117.1(2) yes
N1 C1 C2 123.8(4) ?
N1 C1 H13 118(2) no
C2 C1 H13 118(2) ?
C3 C2 C1 119.3(4) ?
C3 C2 H12 119(3) ?
C1 C2 H12 121.(3) ?
C2 C3 C4 119.7(4) ?
C2 C3 H11 120.(3) ?
C4 C3 H11 121.(3) ?
C3 C4 C5 117.1(4) ?
C3 C4 C6 123.7(4) ?
C5 C4 C6 119.2(4) ?
N1 C5 C4 123.0(3) ?
N1 C5 C9 117.6(3) yes
C4 C5 C9 119.4(3) ?
C7 C6 C4 121.8(4) ?
C7 C6 H10 120.(3) ?
C4 C6 H10 119.(3) ?
C6 C7 C8 120.3(4) ?
C6 C7 H9 124.(3) ?
C8 C7 H9 115.(3) ?
C9 C8 C10 117.7(4) ?
C9 C8 C7 119.1(4) ?
C10 C8 C7 123.2(4) ?
N2 C9 C8 122.9(3) ?
N2 C9 C5 117.0(3) yes
C8 C9 C5 120.1(3) ?
C11 C10 C8 119.3(4) ?
C11 C10 H8 120.(3) ?
C8 C10 H8 120.(3) ?
C10 C11 C12 119.8(4) ?
C10 C11 H7 118.(3) ?
C12 C11 H7 122.(3) ?
N2 C12 C11 123.2(4) ?
N2 C12 H6 116(2) no
C11 C12 H6 121.(2) ?
O1 C13 Mo 175.8(4) yes
O3 C14 O2 130.6(4) ?
O3 C14 C15 116.2(4) ?
O2 C14 C15 113.2(3) ?
F2 C15 F3 107.9(4) ?
F2 C15 F1 104.9(4) ?
F3 C15 F1 105.3(4) ?
F2 C15 C14 112.7(4) ?
F3 C15 C14 112.0(4) ?
F1 C15 C14 113.5(3) ?
O4 C16 Mo 176.3(3) yes
C18 C17 C19 116.3(4) yes
C18 C17 Mo 77.5(2) yes
C19 C17 Mo 76.3(3) yes
C18 C17 H3 123(3) no
C19 C17 H3 120(3) no
Mo C17 H3 108(3) no
C17 C18 Mo 67.1(2) yes
C17 C18 H1 119(3) no
Mo C18 H1 111(3) no
C17 C18 H2 120(2) no
Mo C18 H2 110(2) no
H1 C18 H2 118(4) no
C17 C19 Mo 67.8(2) yes
C17 C19 H4 115(2) no
Mo C19 H4 113(2) no
C17 C19 H5 123(3) no
Mo C19 H5 112(3) no
H4 C19 H5 116(4) no
C14 O2 Mo 128.5(2) yes

loop_
_geom_bond_atom_site_label_1
_geom_bond_atom_site_label_2
_geom_bond_distance
_geom_bond_publ_flag
Mo C13 1.943(4) yes
Mo C16 1.948(4) yes
Mo C17 2.207(4) yes
Mo N2 2.214(3) yes
Mo O2 2.225(3) yes
Mo N1 2.280(3) yes
Mo C19 2.316(5) yes
Mo C18 2.339(4) yes
N1 C1 1.327(5) yes
N1 C5 1.358(5) yes
N2 C12 1.330(5) yes
N2 C9 1.365(5) yes
C1 C2 1.386(6) ?
C1 H13 0.87(4) no
C2 C3 1.356(7) ?
C2 H12 0.89(5) ?
C3 C4 1.400(6) ?
C3 H11 0.89(4) ?
C4 C5 1.409(5) ?
C4 C6 1.417(6) ?
C5 C9 1.430(5) yes
C6 C7 1.348(7) ?
C6 H10 0.93(5) ?
C7 C8 1.440(6) ?
C7 H9 0.95(5) ?
C8 C9 1.398(5) ?
C8 C10 1.397(7) ?
C10 C11 1.359(7) ?
C10 H8 0.89(5) ?
C11 C12 1.385(6) ?
C11 H7 0.92(5) ?
C12 H6 0.96(4) no
C13 O1 1.159(5) yes
C14 O3 1.208(5) yes
C14 O2 1.257(5) yes
C14 C15 1.529(6) ?
C15 F2 1.298(5) ?
C15 F3 1.297(5) ?
C15 F1 1.317(5) ?
C16 O4 1.155(5) yes
C17 C18 1.391(6) yes
C17 C19 1.399(6) yes
C17 H3 0.83(4) no
C18 H1 0.84(4) no
C18 H2 0.96(4) no
C19 H4 0.95(4) no
C19 H5 0.89(5) no
